data_7701110
loop_
_publ_author_name
'Mencel, K.'
'Starynowicz, P.'
'Siczek, M.'
'Piecha-Bisiorek, A'
'Jakubas, R.'
'Medycki, W.'

_publ_section_title
;
 Symmetry breaking structural phase transitions, dielectric properties and
 molecular motions of formamidinium cations in 1D and 2D hybrid compounds:
 (NH<sub>2</sub>CHNH<sub>2</sub>)<sub>3</sub>[Bi<sub>2</sub>Cl<sub>9</sub>]
 and
 (NH<sub>2</sub>CHNH<sub>2</sub>)<sub>3</sub>[Bi<sub>2</sub>Br<sub>9</sub>].
;
_journal_issue 39
_journal_name_full 'Dalton transactions (Cambridge, England : 2003)'
_journal_page_first 14829
_journal_page_last 14838
_journal_paper_doi 10.1039/c9dt02916h
_journal_volume 48
_journal_year 2019
_chemical_formula_sum 'C3 H15 Bi2 Cl9 N6'
_chemical_formula_weight 872.22
_space_group_IT_number 62
_space_group_name_Hall '-P 2ac 2n'
_space_group_name_H-M_alt 'P n m a'
_symmetry_cell_setting orthorhombic
_symmetry_space_group_name_Hall '-P 2ac 2n'
_symmetry_space_group_name_H-M 'P n m a'
_atom_sites_solution_hydrogens geom
_atom_sites_solution_primary vecmap
_atom_sites_solution_secondary difmap
_audit_creation_method SHELXL-97
_audit_update_record
;
2019-06-04 deposited with the CCDC.    2019-09-09 downloaded from the CCDC.
;
_cell_angle_alpha 90.00
_cell_angle_beta 90.00
_cell_angle_gamma 90.00
_cell_formula_units_Z 4
_cell_length_a 21.480(19)
_cell_length_b 7.668(5)
_cell_length_c 13.332(7)
_cell_measurement_reflns_used 3133
_cell_measurement_temperature 230(2)
_cell_measurement_theta_max 28.7328
_cell_measurement_theta_min 2.8086
_cell_volume 2196(3)
_computing_cell_refinement
;
CrysAlis RED, Oxford Diffraction Ltd.,
Version 1.171.33.66 (release 28-04-2010 CrysAlis171 .NET)
(compiled Apr 28 2010,14:27:37)
;
_computing_data_collection
;
CrysAlis CCD, Oxford Diffraction Ltd.,
Version 1.171.33.66 (release 28-04-2010 CrysAlis171 .NET)
(compiled Apr 28 2010,14:27:37)
;
_computing_data_reduction
;
CrysAlis RED, Oxford Diffraction Ltd.,
Version 1.171.33.66 (release 28-04-2010 CrysAlis171 .NET)
(compiled Apr 28 2010,14:27:37)
;
_computing_structure_refinement 'SHELXL-97 (Sheldrick, 1997)'
_computing_structure_solution 'SHELXS-97 (Sheldrick, 1990)'
_diffrn_ambient_temperature 230(2)
_diffrn_detector_area_resol_mean 8.3359
_diffrn_measured_fraction_theta_full 0.896
_diffrn_measured_fraction_theta_max 0.842
_diffrn_measurement_device_type 'Xcalibur, Sapphire2, large Be window'
_diffrn_measurement_method '\w scans'
_diffrn_radiation_monochromator graphite
_diffrn_radiation_source 'Enhance (Mo) X-ray Source'
_diffrn_radiation_type MoK\a
_diffrn_radiation_wavelength 0.71073
_diffrn_reflns_av_R_equivalents 0.0761
_diffrn_reflns_av_sigmaI/netI 0.0711
_diffrn_reflns_limit_h_max 24
_diffrn_reflns_limit_h_min -23
_diffrn_reflns_limit_k_max 10
_diffrn_reflns_limit_k_min -9
_diffrn_reflns_limit_l_max 15
_diffrn_reflns_limit_l_min -17
_diffrn_reflns_number 9022
_diffrn_reflns_theta_full 27.50
_diffrn_reflns_theta_max 28.85
_diffrn_reflns_theta_min 3.06
_exptl_absorpt_coefficient_mu 17.098
_exptl_absorpt_correction_T_max 0.229
_exptl_absorpt_correction_T_min 0.069
_exptl_absorpt_correction_type analytical
_exptl_absorpt_process_details
;
CrysAlis RED, Oxford Diffraction Ltd.,
Version 1.171.33.66 (release 28-04-2010 CrysAlis171 .NET)
(compiled Apr 28 2010,14:27:37)
Analytical numeric absorption correction using a multifaceted crystal
            model based on expressions derived by R.C. Clark & J.S. Reid.
(Clark, R. C. & Reid, J. S. (1995). Acta Cryst. A51, 887-897)
;
_exptl_crystal_colour colourless
_exptl_crystal_density_diffrn 2.638
_exptl_crystal_density_method 'not measured'
_exptl_crystal_description irregular
_exptl_crystal_F_000 1576
_exptl_crystal_recrystallization_method 'Re-crystallisation from solvent: methanol'
_exptl_crystal_size_max 0.3694
_exptl_crystal_size_mid 0.1852
_exptl_crystal_size_min 0.1059
_refine_diff_density_max 2.265
_refine_diff_density_min -1.861
_refine_diff_density_rms 0.293
_refine_ls_extinction_method none
_refine_ls_goodness_of_fit_ref 0.884
_refine_ls_hydrogen_treatment constr
_refine_ls_matrix_type full
_refine_ls_number_parameters 110
_refine_ls_number_reflns 2598
_refine_ls_number_restraints 15
_refine_ls_restrained_S_all 0.887
_refine_ls_R_factor_all 0.0881
_refine_ls_R_factor_gt 0.0477
_refine_ls_shift/su_max 0.000
_refine_ls_shift/su_mean 0.000
_refine_ls_structure_factor_coef Fsqd
_refine_ls_weighting_details 'calc w=1/[\s^2^(Fo^2^)+(0.0700P)^2^+0.0000P] where P=(Fo^2^+2Fc^2^)/3'
_refine_ls_weighting_scheme calc
_refine_ls_wR_factor_gt 0.1087
_refine_ls_wR_factor_ref 0.1203
_reflns_number_gt 1561
_reflns_number_total 2598
_reflns_threshold_expression >2sigma(I)
_cod_data_source_file c9dt02916h3.cif
_cod_data_source_block form1
_cod_depositor_comments 'Adding full bibliography for 7701109--7701113.cif.'
_cod_original_sg_symbol_H-M Pnma
_cod_database_code 7701110

loop_
_symmetry_equiv_pos_as_xyz
'x, y, z'
'-x+1/2, -y, z+1/2'
'-x, y+1/2, -z'
'x+1/2, -y+1/2, -z+1/2'
'-x, -y, -z'
'x-1/2, y, -z-1/2'
'x, -y-1/2, z'
'-x-1/2, y-1/2, z-1/2'

loop_
_atom_site_label
_atom_site_type_symbol
_atom_site_fract_x
_atom_site_fract_y
_atom_site_fract_z
_atom_site_U_iso_or_equiv
_atom_site_adp_type
_atom_site_occupancy
_atom_site_symmetry_multiplicity
_atom_site_calc_flag
_atom_site_refinement_flags
_atom_site_disorder_assembly
_atom_site_disorder_group
Bi1 Bi 0.33454(3) 0.2500 0.42082(4) 0.0416(2) Uani 1 2 d S . .
Bi2 Bi 0.49702(3) 0.7500 0.24151(4) 0.0411(2) Uani 1 2 d S . .
Cl1 Cl 0.27020(19) 0.0083(5) 0.5046(3) 0.0737(10) Uani 1 1 d . . .
Cl2 Cl 0.4261(2) 0.7500 0.0876(3) 0.0592(11) Uani 1 2 d S . .
Cl3 Cl 0.2650(3) 0.2500 0.2644(3) 0.0724(14) Uani 1 2 d S . .
Cl4 Cl 0.56485(18) 0.9887(4) 0.1615(2) 0.0609(9) Uani 1 1 d . . .
Cl5 Cl 0.4182(2) 0.2500 0.5891(3) 0.0651(13) Uani 1 2 d S . .
Cl6 Cl 0.4153(2) 0.5002(5) 0.3294(3) 0.0785(11) Uani 1 1 d . . .
N1 N 0.5453(11) 0.7500 0.9256(12) 0.095(6) Uani 1 2 d SD . .
H1A H 0.5286 0.8123 0.9720 0.114 Uiso 0.50 1 calc PR . .
H1B H 0.5223 0.6877 0.8869 0.114 Uiso 0.50 1 calc PR . .
C1 C 0.6038(12) 0.7500 0.9143(16) 0.100(9) Uani 1 2 d SD . .
H1 H 0.6135 0.7500 0.8425 0.120 Uiso 1 2 d SR . .
N2 N 0.6502(12) 0.820(3) 0.9538(19) 0.101(10) Uani 0.50 1 d PD . .
H2A H 0.6794 0.7564 0.9786 0.121 Uiso 0.50 2 calc SR . .
H2B H 0.6530 0.9318 0.9562 0.121 Uiso 0.50 2 calc PR . .
N3 N 0.9625(19) 0.7500 0.942(3) 0.116(11) Uiso 0.50 2 d SPD A 1
H3A H 0.9877 0.7500 0.8918 0.139 Uiso 0.50 2 calc SPR A 1
H3B H 0.9770 0.7500 1.0022 0.139 Uiso 0.50 2 calc SPR A 1
C2 C 0.9036(19) 0.7500 0.927(3) 0.129(11) Uiso 0.50 2 d SPD A 1
H2 H 0.8783 0.7500 0.9838 0.154 Uiso 0.50 2 calc SPR A 1
N4 N 0.8760(18) 0.7500 0.842(3) 0.072(7) Uiso 0.50 2 d SPD A 1
H4A H 0.8975 0.7500 0.7875 0.087 Uiso 0.50 2 calc SPR A 1
H4B H 0.8360 0.7500 0.8392 0.087 Uiso 0.50 2 calc SPR A 1
N31 N 0.966(2) 0.7500 0.883(3) 0.116(11) Uiso 0.50 2 d SPD B 2
H31A H 0.9732 0.7500 0.8200 0.139 Uiso 0.50 2 calc SPR B 2
H31B H 0.9968 0.7500 0.9250 0.139 Uiso 0.50 2 calc SPR B 2
C21 C 0.910(2) 0.7500 0.916(3) 0.129(11) Uiso 0.50 2 d SPD B 2
H02 H 0.9048 0.7500 0.9853 0.154 Uiso 0.50 2 calc SPR B 2
N41 N 0.8606(19) 0.7500 0.862(3) 0.072(7) Uiso 0.50 2 d SPD B 2
H41A H 0.8634 0.7500 0.7979 0.087 Uiso 0.50 2 calc SPR B 2
H41B H 0.8246 0.7500 0.8905 0.087 Uiso 0.50 2 calc SPR B 2
N5 N 0.187(2) 0.7500 0.315(5) 0.182(19) Uiso 0.50 2 d SPD C 1
H5A H 0.1998 0.7500 0.3758 0.218 Uiso 0.50 2 calc SPR C 1
H5B H 0.1475 0.7500 0.3024 0.218 Uiso 0.50 2 calc SPR C 1
C3 C 0.226(3) 0.7500 0.242(3) 0.120(14) Uiso 0.50 2 d SPD C 1
H3 H 0.2099 0.7500 0.1775 0.144 Uiso 0.50 2 calc SPR C 1
N6 N 0.286(2) 0.7500 0.251(5) 0.124(12) Uiso 0.50 2 d SPD C 1
H6A H 0.3027 0.7500 0.3091 0.149 Uiso 0.50 2 calc SPR C 1
H6B H 0.3088 0.7500 0.1979 0.149 Uiso 0.50 2 calc SPR C 1
N51 N 0.187(2) 0.7500 0.259(5) 0.182(19) Uiso 0.50 2 d SPD D 2
H51A H 0.1747 0.7500 0.1975 0.218 Uiso 0.50 2 calc SPR D 2
H51B H 0.1603 0.7500 0.3068 0.218 Uiso 0.50 2 calc SPR D 2
C31 C 0.246(2) 0.7500 0.279(3) 0.120(14) Uiso 0.50 2 d SPD D 2
H31 H 0.2566 0.7500 0.3463 0.144 Uiso 0.50 2 calc SPR D 2
N61 N 0.291(2) 0.7500 0.215(4) 0.124(12) Uiso 0.50 2 d SPD D 2
H61A H 0.2828 0.7500 0.1519 0.149 Uiso 0.50 2 calc SPR D 2
H61B H 0.3286 0.7500 0.2358 0.149 Uiso 0.50 2 calc SPR D 2

loop_
_atom_site_aniso_label
_atom_site_aniso_U_11
_atom_site_aniso_U_22
_atom_site_aniso_U_33
_atom_site_aniso_U_23
_atom_site_aniso_U_13
_atom_site_aniso_U_12
Bi1 0.0383(4) 0.0543(3) 0.0323(3) 0.000 -0.0015(2) 0.000
Bi2 0.0390(4) 0.0531(3) 0.0312(3) 0.000 -0.0009(3) 0.000
Cl1 0.081(3) 0.069(2) 0.071(2) 0.0095(16) 0.003(2) -0.0194(19)
Cl2 0.055(3) 0.087(3) 0.0349(19) 0.000 -0.0072(19) 0.000
Cl3 0.065(4) 0.100(4) 0.052(3) 0.000 -0.022(2) 0.000
Cl4 0.070(3) 0.0566(17) 0.0559(17) 0.0066(13) 0.0025(17) -0.0143(15)
Cl5 0.064(4) 0.093(3) 0.038(2) 0.000 -0.011(2) 0.000
Cl6 0.085(3) 0.086(2) 0.0645(19) 0.0166(17) 0.004(2) -0.032(2)
N1 0.13(2) 0.096(13) 0.058(11) 0.000 -0.005(12) 0.000
C1 0.09(3) 0.14(2) 0.068(15) 0.000 0.036(17) 0.000
N2 0.09(2) 0.09(2) 0.13(2) 0.008(15) -0.029(18) -0.022(14)

loop_
_atom_type_symbol
_atom_type_description
_atom_type_scat_dispersion_real
_atom_type_scat_dispersion_imag
_atom_type_scat_source
C C 0.0033 0.0016 'International Tables Vol C Tables 4.2.6.8 and 6.1.1.4'
H H 0.0000 0.0000 'International Tables Vol C Tables 4.2.6.8 and 6.1.1.4'
N N 0.0061 0.0033 'International Tables Vol C Tables 4.2.6.8 and 6.1.1.4'
Cl Cl 0.1484 0.1585 'International Tables Vol C Tables 4.2.6.8 and 6.1.1.4'
Bi Bi -4.1077 10.2566 'International Tables Vol C Tables 4.2.6.8 and 6.1.1.4'

loop_
_geom_angle_atom_site_label_1
_geom_angle_atom_site_label_2
_geom_angle_atom_site_label_3
_geom_angle
_geom_angle_site_symmetry_1
_geom_angle_site_symmetry_3
_geom_angle_publ_flag
Cl3 Bi1 Cl1 92.31(13) . 7_565 ?
Cl3 Bi1 Cl1 92.31(13) . . ?
Cl1 Bi1 Cl1 92.43(19) 7_565 . ?
Cl3 Bi1 Cl6 90.39(13) . . ?
Cl1 Bi1 Cl6 91.58(14) 7_565 . ?
Cl1 Bi1 Cl6 175.08(13) . . ?
Cl3 Bi1 Cl6 90.39(13) . 7_565 ?
Cl1 Bi1 Cl6 175.08(13) 7_565 7_565 ?
Cl1 Bi1 Cl6 91.58(14) . 7_565 ?
Cl6 Bi1 Cl6 84.28(18) . 7_565 yes
Cl3 Bi1 Cl5 176.93(16) . . ?
Cl1 Bi1 Cl5 89.82(12) 7_565 . ?
Cl1 Bi1 Cl5 89.82(12) . . ?
Cl6 Bi1 Cl5 87.34(12) . . yes
Cl6 Bi1 Cl5 87.34(12) 7_565 . ?
Cl2 Bi2 Cl4 90.27(11) . . ?
Cl2 Bi2 Cl4 90.27(11) . 7_575 ?
Cl4 Bi2 Cl4 90.79(16) . 7_575 ?
Cl2 Bi2 Cl6 87.87(12) . . ?
Cl4 Bi2 Cl6 176.36(12) . . ?
Cl4 Bi2 Cl6 92.35(13) 7_575 . ?
Cl2 Bi2 Cl6 87.87(12) . 7_575 ?
Cl4 Bi2 Cl6 92.35(13) . 7_575 ?
Cl4 Bi2 Cl6 176.36(12) 7_575 7_575 ?
Cl6 Bi2 Cl6 84.45(18) . 7_575 yes
Cl2 Bi2 Cl5 177.71(14) . 5_666 ?
Cl4 Bi2 Cl5 88.12(11) . 5_666 ?
Cl4 Bi2 Cl5 88.12(11) 7_575 5_666 ?
Cl6 Bi2 Cl5 93.82(11) . 5_666 yes
Cl6 Bi2 Cl5 93.82(11) 7_575 5_666 ?
Bi1 Cl5 Bi2 179.78(19) . 5_666 yes
Bi2 Cl6 Bi1 178.99(16) . . yes
N2 C1 N2 51(2) . 7_575 ?
N2 C1 N1 137.9(19) . . ?
N2 C1 N1 137.9(19) 7_575 . ?
N4 C2 N3 126(2) . . ?
N31 C21 N41 126(2) . . ?
N5 C3 N6 126(2) . . ?
N61 C31 N51 127(2) . . ?

loop_
_geom_bond_atom_site_label_1
_geom_bond_atom_site_label_2
_geom_bond_distance
_geom_bond_site_symmetry_2
_geom_bond_publ_flag
Bi1 Cl3 2.566(5) . yes
Bi1 Cl1 2.568(4) 7_565 ?
Bi1 Cl1 2.568(4) . yes
Bi1 Cl6 2.859(4) . yes
Bi1 Cl6 2.859(4) 7_565 ?
Bi1 Cl5 2.875(4) . yes
Bi2 Cl2 2.556(4) . yes
Bi2 Cl4 2.571(3) . yes
Bi2 Cl4 2.571(3) 7_575 ?
Bi2 Cl6 2.851(4) . yes
Bi2 Cl6 2.851(4) 7_575 ?
Bi2 Cl5 2.901(4) 5_666 yes
Cl5 Bi2 2.901(4) 5_666 ?
N1 C1 1.265(9) . ?
C1 N2 1.249(9) . ?
C1 N2 1.249(9) 7_575 ?
N3 C2 1.282(10) . ?
C2 N4 1.281(10) . ?
N31 C21 1.280(10) . ?
C21 N41 1.283(10) . ?
N5 C3 1.284(10) . ?
C3 N6 1.288(10) . ?
N51 C31 1.286(10) . ?
C31 N61 1.286(10) . ?
